data_7208573
loop_
_publ_author_name
'Chen, Jia-Mei'
'Wang, Zi-Zhou'
'Wu, Chuan-Bin'
'Li, Song'
'Lu, Tong-Bu'

_publ_section_title
;
 Crystal engineering approach to improve the solubility of mebendazole
;
_journal_issue 19
_journal_name_full CrystEngComm
_journal_page_first 6221
_journal_paper_doi 10.1039/c2ce25724f
_journal_volume 14
_journal_year 2012
_chemical_formula_sum 'C20 H17 N3 O7'
_chemical_formula_weight 411.37
_chemical_name_systematic
;
?
;
_space_group_IT_number 1
_symmetry_cell_setting triclinic
_symmetry_space_group_name_Hall 'P 1'
_symmetry_space_group_name_H-M 'P 1'
_atom_sites_solution_hydrogens geom
_atom_sites_solution_primary direct
_atom_sites_solution_secondary difmap
_audit_creation_method SHELXL-97
_cell_angle_alpha 83.810(4)
_cell_angle_beta 80.223(4)
_cell_angle_gamma 84.612(3)
_cell_formula_units_Z 2
_cell_length_a 8.3845(3)
_cell_length_b 8.9098(4)
_cell_length_c 13.2841(7)
_cell_measurement_reflns_used 3904
_cell_measurement_temperature 150(2)
_cell_measurement_theta_max 72.3236
_cell_measurement_theta_min 3.3881
_cell_volume 969.37(8)
_computing_cell_refinement
;
CrysAlisPro, Agilent Technologies,
Version 1.171.35.11 (release 16-05-2011 CrysAlis171 .NET)
(compiled May 16 2011,17:55:39)
;
_computing_data_collection
;
CrysAlisPro, Agilent Technologies,
Version 1.171.35.11 (release 16-05-2011 CrysAlis171 .NET)
(compiled May 16 2011,17:55:39)
;
_computing_data_reduction
;
CrysAlisPro, Agilent Technologies,
Version 1.171.35.11 (release 16-05-2011 CrysAlis171 .NET)
(compiled May 16 2011,17:55:39)
;
_computing_molecular_graphics 'Diamond Version 3.1a'
_computing_publication_material 'SHELXL-97 (Sheldrick, 1997)'
_computing_structure_refinement 'SHELXL-97 (Sheldrick, 1997)'
_computing_structure_solution 'SHELXS-97 (Sheldrick, 1990)'
_diffrn_ambient_temperature 150(2)
_diffrn_detector_area_resol_mean 8.2417
_diffrn_measured_fraction_theta_full 0.996
_diffrn_measured_fraction_theta_max 0.996
_diffrn_measurement_device_type 'Xcalibur, Onyx, Nova'
_diffrn_measurement_method '\w scans'
_diffrn_radiation_monochromator mirror
_diffrn_radiation_source 'Nova (Cu) X-ray Source'
_diffrn_radiation_type CuK\a
_diffrn_radiation_wavelength 1.54178
_diffrn_reflns_av_R_equivalents 0.0249
_diffrn_reflns_av_sigmaI/netI 0.0303
_diffrn_reflns_limit_h_max 9
_diffrn_reflns_limit_h_min -8
_diffrn_reflns_limit_k_max 10
_diffrn_reflns_limit_k_min -10
_diffrn_reflns_limit_l_max 14
_diffrn_reflns_limit_l_min -15
_diffrn_reflns_number 6857
_diffrn_reflns_theta_full 66.58
_diffrn_reflns_theta_max 66.58
_diffrn_reflns_theta_min 3.39
_exptl_absorpt_coefficient_mu 0.919
_exptl_absorpt_correction_T_max 0.8304
_exptl_absorpt_correction_T_min 0.7272
_exptl_absorpt_correction_type multi-scan
_exptl_absorpt_process_details
;
CrysAlisPro, Agilent Technologies,
Version 1.171.35.11 (release 16-05-2011 CrysAlis171 .NET)
(compiled May 16 2011,17:55:39)
Empirical absorption correction using spherical harmonics,
implemented in SCALE3 ABSPACK scaling algorithm.
;
_exptl_crystal_colour White
_exptl_crystal_density_diffrn 1.409
_exptl_crystal_density_method 'not measured'
_exptl_crystal_description Needle
_exptl_crystal_F_000 428
_exptl_crystal_size_max 0.37
_exptl_crystal_size_mid 0.31
_exptl_crystal_size_min 0.21
_refine_diff_density_max 0.282
_refine_diff_density_min -0.265
_refine_diff_density_rms 0.048
_refine_ls_abs_structure_details 'Flack H D (1983), Acta Cryst. A39, 876-881'
_refine_ls_abs_structure_Flack 0.3(2)
_refine_ls_extinction_method none
_refine_ls_goodness_of_fit_ref 1.114
_refine_ls_hydrogen_treatment mixed
_refine_ls_matrix_type full
_refine_ls_number_parameters 569
_refine_ls_number_reflns 4199
_refine_ls_number_restraints 5
_refine_ls_restrained_S_all 1.114
_refine_ls_R_factor_all 0.0429
_refine_ls_R_factor_gt 0.0378
_refine_ls_shift/su_max 0.000
_refine_ls_shift/su_mean 0.000
_refine_ls_structure_factor_coef Fsqd
_refine_ls_weighting_details 'calc w=1/[\s^2^(Fo^2^)+(0.0665P)^2^+0.1679P] where P=(Fo^2^+2Fc^2^)/3'
_refine_ls_weighting_scheme calc
_refine_ls_wR_factor_gt 0.1041
_refine_ls_wR_factor_ref 0.1161
_reflns_number_gt 3792
_reflns_number_total 4199
_reflns_threshold_expression >2sigma(I)
_cod_data_source_file c2ce25724f.txt
_cod_data_source_block cjm1
_cod_depositor_comments
;
The following automatic conversions were performed:

'_symmetry_cell_setting' value 'Triclinic' changed to 'triclinic'
according to /home/saulius/struct/CIF-dictionaries/cif_core.dic
dictionary named 'cif_core.dic' version 2.4.1 from 2010-06-29.

Automatic conversion script
Id: cif_fix_values 1891 2012-01-12 08:04:46Z andrius 
;
_cod_original_sg_symbol_H-M P1
_cod_database_code 7208573

loop_
_symmetry_equiv_pos_as_xyz
'x, y, z'

loop_
_atom_site_label
_atom_site_type_symbol
_atom_site_fract_x
_atom_site_fract_y
_atom_site_fract_z
_atom_site_U_iso_or_equiv
_atom_site_adp_type
_atom_site_occupancy
_atom_site_symmetry_multiplicity
_atom_site_calc_flag
_atom_site_refinement_flags
C12 C 0.2084(4) 1.0552(3) 0.1228(2) 0.0320(6) Uani 1 1 d .
C13 C 0.2479(4) 0.9630(4) 0.2067(2) 0.0338(7) Uani 1 1 d .
H13 H 0.3249 0.8780 0.1992 0.041 Uiso 1 1 calc R
C8 C 0.1694(4) 1.0006(4) 0.3035(2) 0.0361(7) Uani 1 1 d .
C9 C 0.0566(4) 1.1269(4) 0.3124(3) 0.0383(7) Uani 1 1 d .
H9 H 0.0086 1.1525 0.3790 0.046 Uiso 1 1 calc R
C10 C 0.0130(4) 1.2150(4) 0.2288(2) 0.0368(7) Uani 1 1 d .
H10 H -0.0669 1.2978 0.2360 0.044 Uiso 1 1 calc R
C11 C 0.0916(4) 1.1771(4) 0.1324(2) 0.0347(7) Uani 1 1 d .
C14 C 0.1849(4) 1.1632(3) -0.0320(2) 0.0337(7) Uani 1 1 d .
C7 C 0.2094(4) 0.9149(4) 0.3998(2) 0.0371(7) Uani 1 1 d .
C1 C 0.2216(4) 0.7459(4) 0.4129(3) 0.0400(7) Uani 1 1 d .
C2 C 0.2681(5) 0.6726(4) 0.5022(3) 0.0502(9) Uani 1 1 d .
H2 H 0.2962 0.7308 0.5515 0.060 Uiso 1 1 calc R
C3 C 0.2744(6) 0.5171(5) 0.5207(3) 0.0597(10) Uani 1 1 d .
H3 H 0.3052 0.4691 0.5827 0.072 Uiso 1 1 calc R
C4 C 0.2355(6) 0.4311(5) 0.4486(4) 0.0571(10) Uani 1 1 d .
H4 H 0.2393 0.3239 0.4610 0.069 Uiso 1 1 calc R
C5 C 0.1914(5) 0.5014(4) 0.3592(3) 0.0498(9) Uani 1 1 d .
H5 H 0.1668 0.4422 0.3093 0.060 Uiso 1 1 calc R
C6 C 0.1824(4) 0.6580(4) 0.3410(3) 0.0426(7) Uani 1 1 d .
H6 H 0.1496 0.7055 0.2795 0.051 Uiso 1 1 calc R
C15 C 0.3222(4) 1.1266(4) -0.2019(3) 0.0366(7) Uani 1 1 d .
C16 C 0.4472(5) 1.1236(5) -0.3715(3) 0.0525(9) Uani 1 1 d .
H16A H 0.5526 1.1415 -0.3544 0.079 Uiso 1 1 calc R
H16B H 0.4377 1.1721 -0.4403 0.079 Uiso 1 1 calc R
H16C H 0.4386 1.0144 -0.3701 0.079 Uiso 1 1 calc R
C32 C 0.7493(3) 0.9941(3) 0.1438(2) 0.0313(6) Uani 1 1 d .
C33 C 0.7817(4) 0.9046(4) 0.2302(2) 0.0336(6) Uani 1 1 d .
H33 H 0.8580 0.8187 0.2262 0.040 Uiso 1 1 calc R
C28 C 0.6960(4) 0.9468(4) 0.3246(2) 0.0355(7) Uani 1 1 d .
C29 C 0.5855(4) 1.0727(4) 0.3292(3) 0.0388(7) Uani 1 1 d .
H29 H 0.5335 1.0999 0.3947 0.047 Uiso 1 1 calc R
C30 C 0.5474(4) 1.1605(4) 0.2432(2) 0.0367(7) Uani 1 1 d .
H30 H 0.4685 1.2444 0.2474 0.044 Uiso 1 1 calc R
C31 C 0.6329(4) 1.1176(4) 0.1487(2) 0.0359(7) Uani 1 1 d .
C34 C 0.7335(4) 1.0987(4) -0.0132(2) 0.0345(7) Uani 1 1 d .
C27 C 0.7267(4) 0.8626(4) 0.4237(2) 0.0391(8) Uani 1 1 d .
C21 C 0.7401(4) 0.6952(4) 0.4377(3) 0.0409(7) Uani 1 1 d .
C22 C 0.8002(5) 0.6228(5) 0.5233(3) 0.0529(9) Uani 1 1 d .
H22 H 0.8387 0.6814 0.5685 0.063 Uiso 1 1 calc R
C23 C 0.8050(6) 0.4671(5) 0.5437(4) 0.0661(12) Uani 1 1 d .
H23 H 0.8451 0.4193 0.6029 0.079 Uiso 1 1 calc R
C24 C 0.7506(5) 0.3813(5) 0.4769(4) 0.0629(12) Uani 1 1 d .
H24 H 0.7529 0.2742 0.4904 0.076 Uiso 1 1 calc R
C25 C 0.6936(5) 0.4510(5) 0.3913(3) 0.0545(10) Uani 1 1 d .
H25 H 0.6583 0.3911 0.3456 0.065 Uiso 1 1 calc R
C26 C 0.6865(4) 0.6075(4) 0.3702(3) 0.0449(8) Uani 1 1 d .
H26 H 0.6460 0.6545 0.3110 0.054 Uiso 1 1 calc R
C35 C 0.8695(4) 1.0583(4) -0.1842(3) 0.0354(7) Uani 1 1 d .
C36 C 0.9724(5) 1.0488(5) -0.3590(3) 0.0540(10) Uani 1 1 d .
H36A H 1.0752 1.0931 -0.3594 0.081 Uiso 1 1 calc R
H36B H 0.9376 1.0738 -0.4260 0.081 Uiso 1 1 calc R
H36C H 0.9873 0.9386 -0.3450 0.081 Uiso 1 1 calc R
N2 N 0.0769(3) 1.2409(3) 0.0339(2) 0.0343(6) Uani 1 1 d D
N1 N 0.2636(4) 1.0519(3) 0.0180(2) 0.0355(6) Uani 1 1 d D
N3 N 0.2024(3) 1.2012(3) -0.1351(2) 0.0354(6) Uani 1 1 d .
N5 N 0.6243(3) 1.1798(3) 0.0496(2) 0.0360(6) Uani 1 1 d .
N4 N 0.8115(3) 0.9888(3) 0.0395(2) 0.0340(6) Uani 1 1 d .
N6 N 0.7515(4) 1.1322(3) -0.1166(2) 0.0384(6) Uani 1 1 d .
O1 O 0.2246(3) 0.9871(3) 0.47099(18) 0.0476(6) Uani 1 1 d .
O2 O 0.4137(3) 1.0238(3) -0.17474(18) 0.0437(6) Uani 1 1 d .
O3 O 0.3180(3) 1.1869(3) -0.29716(17) 0.0424(6) Uani 1 1 d .
O8 O 0.7327(4) 0.9372(3) 0.49569(19) 0.0524(7) Uani 1 1 d .
O9 O 0.9693(3) 0.9643(3) -0.15771(18) 0.0432(6) Uani 1 1 d .
O10 O 0.8493(3) 1.1097(3) -0.27957(18) 0.0461(6) Uani 1 1 d .
H6A H 0.688(4) 1.205(4) -0.135(2) 0.015(7) Uiso 1 1 d .
H1A H 0.337(5) 0.992(5) -0.011(4) 0.064(14) Uiso 1 1 d D
H4A H 0.899(5) 0.913(5) 0.010(3) 0.047(11) Uiso 1 1 d .
H5A H 0.558(5) 1.267(5) 0.021(3) 0.047(11) Uiso 1 1 d .
H2A H 0.009(5) 1.316(4) 0.009(4) 0.060(13) Uiso 1 1 d D
H3A H 0.119(6) 1.286(5) -0.162(4) 0.055(12) Uiso 1 1 d .
C20 C -0.3926(4) 1.7258(4) 0.0035(3) 0.0384(7) Uani 1 1 d .
C19 C -0.3336(4) 1.7218(4) -0.1081(3) 0.0405(8) Uani 1 1 d .
H19 H -0.3840 1.7987 -0.1501 0.049 Uiso 1 1 calc R
C18 C -0.2208(4) 1.6283(4) -0.1606(3) 0.0387(7) Uani 1 1 d .
H18 H -0.2058 1.6505 -0.2330 0.046 Uiso 1 1 calc R
C17 C -0.1164(4) 1.4965(4) -0.1239(3) 0.0386(7) Uani 1 1 d .
O6 O -0.3274(3) 1.6357(3) 0.07144(19) 0.0486(6) Uani 1 1 d .
H6B H -0.2651 1.5685 0.0421 0.073 Uiso 1 1 calc R
O7 O -0.5039(3) 1.8203(3) 0.0303(2) 0.0463(6) Uani 1 1 d .
O4 O -0.1227(3) 1.4639(3) -0.02737(18) 0.0476(6) Uani 1 1 d .
O5 O -0.0241(3) 1.4265(3) -0.18962(19) 0.0466(6) Uani 1 1 d .
C40 C 0.1540(4) 1.6637(4) 0.0230(3) 0.0377(7) Uani 1 1 d .
C39 C 0.2171(4) 1.6616(4) -0.0889(3) 0.0425(8) Uani 1 1 d .
H39 H 0.1682 1.7396 -0.1308 0.051 Uiso 1 1 calc R
C38 C 0.3303(4) 1.5697(4) -0.1414(3) 0.0386(7) Uani 1 1 d .
H38 H 0.3455 1.5925 -0.2138 0.046 Uiso 1 1 calc R
C37 C 0.4360(4) 1.4380(4) -0.1051(3) 0.0371(7) Uani 1 1 d .
O14 O 0.0500(3) 1.7620(3) 0.0505(2) 0.0489(6) Uani 1 1 d .
O13 O 0.2071(3) 1.5623(3) 0.09009(19) 0.0476(6) Uani 1 1 d .
H13B H 0.2821 1.5057 0.0603 0.071 Uiso 1 1 calc R
O11 O 0.4239(3) 1.4017(3) -0.00796(18) 0.0449(6) Uani 1 1 d .
O12 O 0.5313(3) 1.3698(3) -0.17017(19) 0.0436(6) Uani 1 1 d .

loop_
_atom_site_aniso_label
_atom_site_aniso_U_11
_atom_site_aniso_U_22
_atom_site_aniso_U_33
_atom_site_aniso_U_23
_atom_site_aniso_U_13
_atom_site_aniso_U_12
C12 0.0300(15) 0.0327(16) 0.0303(16) -0.0077(12) 0.0063(12) -0.0029(12)
C13 0.0364(16) 0.0312(15) 0.0320(16) -0.0081(12) 0.0040(12) -0.0052(12)
C8 0.0362(17) 0.0388(17) 0.0327(16) -0.0096(13) 0.0041(13) -0.0099(13)
C9 0.0375(17) 0.0390(18) 0.0371(17) -0.0138(14) 0.0065(14) -0.0077(14)
C10 0.0359(17) 0.0367(17) 0.0355(17) -0.0151(13) 0.0078(13) -0.0017(13)
C11 0.0370(16) 0.0346(16) 0.0326(17) -0.0079(13) 0.0007(13) -0.0086(13)
C14 0.0375(17) 0.0305(16) 0.0315(16) -0.0080(12) 0.0041(13) -0.0059(13)
C7 0.0334(16) 0.0446(18) 0.0308(16) -0.0112(14) 0.0078(12) -0.0051(13)
C1 0.0364(17) 0.0449(18) 0.0357(16) -0.0033(13) 0.0031(13) -0.0051(13)
C2 0.059(2) 0.053(2) 0.0368(18) -0.0056(15) -0.0049(16) -0.0005(18)
C3 0.075(3) 0.056(2) 0.046(2) 0.0025(17) -0.0101(19) 0.003(2)
C4 0.063(3) 0.041(2) 0.063(3) 0.0036(17) -0.004(2) 0.0010(18)
C5 0.052(2) 0.042(2) 0.054(2) -0.0085(17) -0.0045(17) -0.0047(17)
C6 0.0432(18) 0.0419(18) 0.0414(18) -0.0068(14) -0.0007(14) -0.0049(14)
C15 0.0415(18) 0.0338(17) 0.0327(17) -0.0065(13) 0.0021(14) -0.0045(14)
C16 0.054(2) 0.068(2) 0.0308(18) -0.0113(16) 0.0042(15) 0.0065(18)
C32 0.0239(14) 0.0348(15) 0.0339(16) -0.0134(13) 0.0041(12) -0.0005(11)
C33 0.0388(17) 0.0334(15) 0.0281(15) -0.0092(12) -0.0006(12) -0.0022(12)
C28 0.0338(16) 0.0388(17) 0.0350(16) -0.0100(13) -0.0009(13) -0.0090(13)
C29 0.0375(17) 0.0414(17) 0.0367(18) -0.0141(14) 0.0052(14) -0.0066(13)
C30 0.0345(17) 0.0396(17) 0.0342(17) -0.0140(14) 0.0048(13) -0.0004(13)
C31 0.0373(17) 0.0381(16) 0.0330(17) -0.0092(13) -0.0012(13) -0.0072(13)
C34 0.0359(17) 0.0336(16) 0.0333(16) -0.0106(13) 0.0030(13) -0.0059(13)
C27 0.0409(18) 0.048(2) 0.0288(17) -0.0105(14) 0.0004(13) -0.0079(15)
C21 0.0401(17) 0.0415(18) 0.0366(17) -0.0047(13) 0.0061(13) -0.0015(14)
C22 0.061(2) 0.058(2) 0.0348(18) -0.0008(16) -0.0002(16) 0.0025(18)
C23 0.080(3) 0.055(2) 0.052(2) 0.0055(19) 0.009(2) 0.008(2)
C24 0.053(2) 0.048(2) 0.074(3) 0.004(2) 0.018(2) 0.0059(18)
C25 0.053(2) 0.044(2) 0.062(3) -0.0115(19) 0.0116(19) -0.0096(18)
C26 0.0390(18) 0.0432(19) 0.050(2) -0.0102(15) 0.0049(14) -0.0055(15)
C35 0.0397(17) 0.0361(17) 0.0304(16) -0.0110(13) 0.0029(13) -0.0094(14)
C36 0.048(2) 0.076(3) 0.0361(19) -0.0179(18) 0.0033(16) 0.0008(19)
N2 0.0338(15) 0.0322(14) 0.0356(15) -0.0061(11) -0.0001(11) -0.0017(11)
N1 0.0414(15) 0.0342(14) 0.0291(14) -0.0109(11) 0.0048(11) -0.0045(12)
N3 0.0377(14) 0.0357(14) 0.0304(14) -0.0064(11) 0.0035(11) -0.0029(11)
N5 0.0372(15) 0.0345(14) 0.0342(15) -0.0073(11) 0.0009(11) 0.0002(12)
N4 0.0373(15) 0.0356(14) 0.0282(13) -0.0078(11) 0.0009(11) -0.0040(11)
N6 0.0396(15) 0.0375(15) 0.0346(15) -0.0057(12) 0.0042(12) -0.0002(13)
O1 0.0570(15) 0.0541(15) 0.0318(12) -0.0141(10) 0.0011(10) -0.0079(12)
O2 0.0539(15) 0.0428(13) 0.0308(12) -0.0074(10) 0.0036(11) 0.0011(12)
O3 0.0449(14) 0.0513(14) 0.0292(12) -0.0094(10) 0.0001(10) 0.0006(11)
O8 0.0719(18) 0.0520(15) 0.0358(13) -0.0148(11) -0.0107(12) -0.0019(13)
O9 0.0422(13) 0.0479(14) 0.0377(13) -0.0098(11) -0.0004(10) 0.0017(11)
O10 0.0458(14) 0.0610(16) 0.0292(12) -0.0111(11) 0.0014(10) 0.0020(12)
C20 0.0390(18) 0.0357(18) 0.0398(18) -0.0077(14) -0.0010(14) -0.0036(14)
C19 0.0391(18) 0.0404(18) 0.0415(19) -0.0047(14) -0.0037(14) -0.0045(14)
C18 0.0371(18) 0.0423(18) 0.0342(17) -0.0059(14) 0.0010(13) 0.0001(14)
C17 0.0369(17) 0.0412(17) 0.0376(18) -0.0114(14) 0.0012(13) -0.0060(14)
O6 0.0555(16) 0.0487(15) 0.0381(14) -0.0078(11) -0.0027(12) 0.0098(12)
O7 0.0456(14) 0.0442(13) 0.0468(14) -0.0116(11) -0.0021(11) 0.0069(11)
O4 0.0523(15) 0.0522(15) 0.0335(13) -0.0059(11) -0.0010(10) 0.0122(11)
O5 0.0473(14) 0.0508(15) 0.0407(13) -0.0146(11) -0.0024(11) 0.0051(11)
C40 0.0332(16) 0.0351(17) 0.0439(19) -0.0133(14) -0.0003(14) 0.0031(13)
C39 0.0430(19) 0.0442(19) 0.0400(19) -0.0044(15) -0.0059(14) -0.0033(15)
C38 0.0372(18) 0.0400(18) 0.0355(18) -0.0070(14) 0.0018(14) 0.0031(14)
C37 0.0370(18) 0.0378(17) 0.0370(18) -0.0105(13) 0.0002(13) -0.0087(14)
O14 0.0518(15) 0.0450(14) 0.0469(14) -0.0095(11) -0.0012(11) 0.0057(12)
O13 0.0552(15) 0.0438(14) 0.0391(13) -0.0048(10) -0.0010(11) 0.0092(11)
O11 0.0489(15) 0.0455(14) 0.0358(13) -0.0056(10) -0.0006(10) 0.0101(11)
O12 0.0458(14) 0.0406(13) 0.0434(13) -0.0122(11) 0.0003(11) -0.0016(11)

loop_
_atom_type_symbol
_atom_type_description
_atom_type_scat_dispersion_real
_atom_type_scat_dispersion_imag
_atom_type_scat_source
C C 0.0181 0.0091 'International Tables Vol C Tables 4.2.6.8 and 6.1.1.4'
H H 0.0000 0.0000 'International Tables Vol C Tables 4.2.6.8 and 6.1.1.4'
N N 0.0311 0.0180 'International Tables Vol C Tables 4.2.6.8 and 6.1.1.4'
O O 0.0492 0.0322 'International Tables Vol C Tables 4.2.6.8 and 6.1.1.4'

loop_
_geom_angle_atom_site_label_1
_geom_angle_atom_site_label_2
_geom_angle_atom_site_label_3
_geom_angle
C13 C12 N1 131.8(3)
C13 C12 C11 122.2(3)
N1 C12 C11 105.9(3)
C12 C13 C8 116.9(3)
C12 C13 H13 121.5
C8 C13 H13 121.5
C13 C8 C9 120.4(3)
C13 C8 C7 121.7(3)
C9 C8 C7 117.8(3)
C10 C9 C8 122.6(3)
C10 C9 H9 118.7
C8 C9 H9 118.7
C9 C10 C11 116.8(3)
C9 C10 H10 121.6
C11 C10 H10 121.6
N2 C11 C12 107.4(3)
N2 C11 C10 131.6(3)
C12 C11 C10 121.0(3)
N1 C14 N2 110.5(3)
N1 C14 N3 128.1(3)
N2 C14 N3 121.4(3)
O1 C7 C8 118.2(3)
O1 C7 C1 120.3(3)
C8 C7 C1 121.5(3)
C2 C1 C6 118.3(3)
C2 C1 C7 118.7(3)
C6 C1 C7 122.9(3)
C3 C2 C1 121.3(3)
C3 C2 H2 119.3
C1 C2 H2 119.3
C2 C3 C4 119.7(4)
C2 C3 H3 120.1
C4 C3 H3 120.1
C5 C4 C3 119.7(4)
C5 C4 H4 120.1
C3 C4 H4 120.1
C4 C5 C6 120.7(4)
C4 C5 H5 119.7
C6 C5 H5 119.7
C5 C6 C1 120.1(4)
C5 C6 H6 119.9
C1 C6 H6 119.9
O2 C15 O3 126.8(3)
O2 C15 N3 123.8(3)
O3 C15 N3 109.4(3)
O3 C16 H16A 109.5
O3 C16 H16B 109.5
H16A C16 H16B 109.5
O3 C16 H16C 109.5
H16A C16 H16C 109.5
H16B C16 H16C 109.5
C33 C32 N4 132.4(3)
C33 C32 C31 122.1(3)
N4 C32 C31 105.5(3)
C32 C33 C28 116.5(3)
C32 C33 H33 121.7
C28 C33 H33 121.7
C29 C28 C33 121.0(3)
C29 C28 C27 117.6(3)
C33 C28 C27 121.3(3)
C30 C29 C28 123.2(3)
C30 C29 H29 118.4
C28 C29 H29 118.4
C29 C30 C31 115.6(3)
C29 C30 H30 122.2
C31 C30 H30 122.2
N5 C31 C32 108.1(3)
N5 C31 C30 130.4(3)
C32 C31 C30 121.5(3)
N4 C34 N5 111.1(3)
N4 C34 N6 128.2(3)
N5 C34 N6 120.6(3)
O8 C27 C21 120.6(3)
O8 C27 C28 117.7(3)
C21 C27 C28 121.6(3)
C22 C21 C26 119.0(3)
C22 C21 C27 118.9(3)
C26 C21 C27 122.0(3)
C23 C22 C21 121.3(4)
C23 C22 H22 119.4
C21 C22 H22 119.4
C22 C23 C24 119.3(4)
C22 C23 H23 120.3
C24 C23 H23 120.3
C25 C24 C23 120.0(4)
C25 C24 H24 120.0
C23 C24 H24 120.0
C24 C25 C26 121.4(4)
C24 C25 H25 119.3
C26 C25 H25 119.3
C25 C26 C21 119.0(4)
C25 C26 H26 120.5
C21 C26 H26 120.5
O9 C35 O10 127.9(3)
O9 C35 N6 123.8(3)
O10 C35 N6 108.3(3)
O10 C36 H36A 109.5
O10 C36 H36B 109.5
H36A C36 H36B 109.5
O10 C36 H36C 109.5
H36A C36 H36C 109.5
H36B C36 H36C 109.5
C14 N2 C11 107.4(3)
C14 N2 H2A 120(3)
C11 N2 H2A 133(3)
C14 N1 C12 108.8(3)
C14 N1 H1A 124(4)
C12 N1 H1A 127(4)
C14 N3 C15 120.8(3)
C14 N3 H3A 117(3)
C15 N3 H3A 122(3)
C34 N5 C31 107.0(3)
C34 N5 H5A 120(3)
C31 N5 H5A 133(3)
C34 N4 C32 108.3(3)
C34 N4 H4A 127(2)
C32 N4 H4A 125(2)
C34 N6 C35 122.8(3)
C34 N6 H6A 114(2)
C35 N6 H6A 123(2)
C15 O3 C16 113.2(3)
C35 O10 C36 114.2(3)
O7 C20 O6 120.5(3)
O7 C20 C19 117.7(3)
O6 C20 C19 121.8(3)
C18 C19 C20 131.5(3)
C18 C19 H19 114.3
C20 C19 H19 114.3
C19 C18 C17 130.8(3)
C19 C18 H18 114.6
C17 C18 H18 114.6
O5 C17 O4 123.7(4)
O5 C17 C18 117.7(3)
O4 C17 C18 118.6(3)
C20 O6 H6B 109.5
C17 O4 H2A 116.0(17)
O14 C40 O13 120.3(3)
O14 C40 C39 118.4(3)
O13 C40 C39 121.3(3)
C38 C39 C40 131.9(3)
C38 C39 H39 114.0
C40 C39 H39 114.0
C39 C38 C37 130.8(3)
C39 C38 H38 114.6
C37 C38 H38 114.6
O12 C37 O11 123.6(3)
O12 C37 C38 118.4(3)
O11 C37 C38 118.1(3)
C40 O13 H13B 109.5

loop_
_geom_bond_atom_site_label_1
_geom_bond_atom_site_label_2
_geom_bond_distance
C12 C13 1.380(5)
C12 N1 1.393(4)
C12 C11 1.394(5)
C13 C8 1.400(4)
C13 H13 0.9500
C8 C9 1.402(5)
C8 C7 1.490(5)
C9 C10 1.372(5)
C9 H9 0.9500
C10 C11 1.398(4)
C10 H10 0.9500
C11 N2 1.389(5)
C14 N1 1.320(5)
C14 N2 1.346(4)
C14 N3 1.360(4)
C7 O1 1.230(4)
C7 C1 1.493(5)
C1 C2 1.389(5)
C1 C6 1.396(5)
C2 C3 1.378(6)
C2 H2 0.9500
C3 C4 1.387(7)
C3 H3 0.9500
C4 C5 1.373(6)
C4 H4 0.9500
C5 C6 1.387(5)
C5 H5 0.9500
C6 H6 0.9500
C15 O2 1.203(4)
C15 O3 1.325(4)
C15 N3 1.392(4)
C16 O3 1.453(4)
C16 H16A 0.9800
C16 H16B 0.9800
C16 H16C 0.9800
C32 C33 1.377(5)
C32 N4 1.399(4)
C32 C31 1.399(5)
C33 C28 1.406(4)
C33 H33 0.9500
C28 C29 1.386(5)
C28 C27 1.493(5)
C29 C30 1.379(5)
C29 H29 0.9500
C30 C31 1.408(5)
C30 H30 0.9500
C31 N5 1.382(4)
C34 N4 1.329(5)
C34 N5 1.343(4)
C34 N6 1.359(5)
C27 O8 1.233(4)
C27 C21 1.479(5)
C21 C22 1.391(5)
C21 C26 1.404(5)
C22 C23 1.382(6)
C22 H22 0.9500
C23 C24 1.390(8)
C23 H23 0.9500
C24 C25 1.372(7)
C24 H24 0.9500
C25 C26 1.390(6)
C25 H25 0.9500
C26 H26 0.9500
C35 O9 1.196(4)
C35 O10 1.333(4)
C35 N6 1.386(5)
C36 O10 1.457(4)
C36 H36A 0.9800
C36 H36B 0.9800
C36 H36C 0.9800
N2 H2A 0.91(2)
N1 H1A 0.85(2)
N3 H3A 1.06(5)
N5 H5A 0.99(5)
N4 H4A 1.01(5)
N6 H6A 0.84(3)
C20 O7 1.229(4)
C20 O6 1.299(5)
C20 C19 1.484(5)
C19 C18 1.352(5)
C19 H19 0.9500
C18 C17 1.488(5)
C18 H18 0.9500
C17 O5 1.243(4)
C17 O4 1.277(4)
O6 H6B 0.8400
C40 O14 1.216(4)
C40 O13 1.302(4)
C40 C39 1.492(5)
C39 C38 1.346(5)
C39 H39 0.9500
C38 C37 1.490(5)
C38 H38 0.9500
C37 O12 1.242(4)
C37 O11 1.285(4)
O13 H13B 0.8400

loop_
_geom_hbond_atom_site_label_D
_geom_hbond_atom_site_label_H
_geom_hbond_atom_site_label_A
_geom_hbond_distance_DH
_geom_hbond_distance_HA
_geom_hbond_distance_DA
_geom_hbond_angle_DHA
_geom_hbond_site_symmetry_A
O13 H13B O11 0.84 1.64 2.481(3) 174.7 .
O6 H6B O4 0.84 1.66 2.487(3) 168.9 .
N6 H6A O12 0.84(3) 1.95(4) 2.790(4) 176(3) .
N4 H4A O9 1.01(5) 2.22(4) 2.748(4) 111(3) .
N4 H4A O14 1.01(5) 1.86(4) 2.716(4) 141(4) 1_645
N5 H5A O11 0.99(5) 1.63(5) 2.609(4) 169(4) .
N3 H3A O5 1.06(5) 1.71(5) 2.757(4) 173(4) .
N1 H1A O2 0.85(2) 2.16(5) 2.681(3) 120(4) .
N1 H1A O7 0.85(2) 2.02(4) 2.714(4) 138(5) 1_645
N2 H2A O4 0.91(2) 1.72(2) 2.627(4) 175(5) .

loop_
_geom_torsion_atom_site_label_1
_geom_torsion_atom_site_label_2
_geom_torsion_atom_site_label_3
_geom_torsion_atom_site_label_4
_geom_torsion
N1 C12 C13 C8 179.1(3)
C11 C12 C13 C8 -2.3(4)
C12 C13 C8 C9 -0.2(4)
C12 C13 C8 C7 -176.3(3)
C13 C8 C9 C10 2.7(5)
C7 C8 C9 C10 179.0(3)
C8 C9 C10 C11 -2.6(5)
C13 C12 C11 N2 -177.5(3)
N1 C12 C11 N2 1.5(3)
C13 C12 C11 C10 2.4(5)
N1 C12 C11 C10 -178.6(3)
C9 C10 C11 N2 180.0(3)
C9 C10 C11 C12 0.1(5)
C13 C8 C7 O1 136.0(3)
C9 C8 C7 O1 -40.2(4)
C13 C8 C7 C1 -47.5(4)
C9 C8 C7 C1 136.2(3)
O1 C7 C1 C2 -7.1(5)
C8 C7 C1 C2 176.5(3)
O1 C7 C1 C6 170.4(3)
C8 C7 C1 C6 -6.0(5)
C6 C1 C2 C3 -0.6(6)
C7 C1 C2 C3 177.0(4)
C1 C2 C3 C4 0.7(7)
C2 C3 C4 C5 0.2(7)
C3 C4 C5 C6 -1.2(6)
C4 C5 C6 C1 1.3(6)
C2 C1 C6 C5 -0.4(5)
C7 C1 C6 C5 -177.9(3)
N4 C32 C33 C28 178.7(3)
C31 C32 C33 C28 -2.3(4)
C32 C33 C28 C29 -0.3(4)
C32 C33 C28 C27 -177.1(3)
C33 C28 C29 C30 2.6(5)
C27 C28 C29 C30 179.6(3)
C28 C29 C30 C31 -2.3(5)
C33 C32 C31 N5 -177.5(3)
N4 C32 C31 N5 1.7(3)
C33 C32 C31 C30 2.7(5)
N4 C32 C31 C30 -178.1(3)
C29 C30 C31 N5 179.9(3)
C29 C30 C31 C32 -0.3(4)
C29 C28 C27 O8 -38.9(4)
C33 C28 C27 O8 138.1(3)
C29 C28 C27 C21 137.6(3)
C33 C28 C27 C21 -45.5(5)
O8 C27 C21 C22 -16.3(5)
C28 C27 C21 C22 167.4(3)
O8 C27 C21 C26 160.5(3)
C28 C27 C21 C26 -15.9(5)
C26 C21 C22 C23 -1.3(6)
C27 C21 C22 C23 175.6(4)
C21 C22 C23 C24 0.8(6)
C22 C23 C24 C25 0.3(6)
C23 C24 C25 C26 -1.0(6)
C24 C25 C26 C21 0.5(6)
C22 C21 C26 C25 0.6(5)
C27 C21 C26 C25 -176.1(3)
N1 C14 N2 C11 1.7(4)
N3 C14 N2 C11 -178.5(3)
C12 C11 N2 C14 -2.0(3)
C10 C11 N2 C14 178.1(3)
N2 C14 N1 C12 -0.8(4)
N3 C14 N1 C12 179.5(3)
C13 C12 N1 C14 178.4(3)
C11 C12 N1 C14 -0.4(3)
N1 C14 N3 C15 -4.8(5)
N2 C14 N3 C15 175.5(3)
O2 C15 N3 C14 1.9(5)
O3 C15 N3 C14 -178.0(3)
N4 C34 N5 C31 -0.2(4)
N6 C34 N5 C31 179.1(3)
C32 C31 N5 C34 -1.0(3)
C30 C31 N5 C34 178.8(3)
N5 C34 N4 C32 1.2(3)
N6 C34 N4 C32 -177.9(3)
C33 C32 N4 C34 177.3(3)
C31 C32 N4 C34 -1.8(3)
N4 C34 N6 C35 -5.2(5)
N5 C34 N6 C35 175.7(3)
O9 C35 N6 C34 -3.4(5)
O10 C35 N6 C34 176.2(3)
O2 C15 O3 C16 -4.3(5)
N3 C15 O3 C16 175.6(3)
O9 C35 O10 C36 -4.4(5)
N6 C35 O10 C36 176.1(3)
O7 C20 C19 C18 -176.4(4)
O6 C20 C19 C18 5.3(6)
C20 C19 C18 C17 -0.1(7)
C19 C18 C17 O5 178.2(3)
C19 C18 C17 O4 -3.7(6)
O14 C40 C39 C38 179.5(4)
O13 C40 C39 C38 -1.2(6)
C40 C39 C38 C37 -1.5(7)
C39 C38 C37 O12 179.3(4)
C39 C38 C37 O11 -1.0(5)
